data_4109626
loop_
_publ_author_name
'Wesley H. Monillas'
'Glenn P. A. Yap'
'Leonard A. MacAdams'
'Klaus H. Theopold'

_publ_section_title
;
 Binding and Activation of Small Molecules by Three-Coordinate Cr(I)
;
_journal_name_full 'Journal of the American Chemical Society'
_journal_page_first 8090
_journal_page_last 8091
_journal_paper_doi 10.1021/ja0725549
_journal_volume 129
_journal_year 2007
_chemical_formula_sum 'C77.5 H107 Cr2 N6 O1.5'
_chemical_formula_weight 1250.69
_chemical_name_common '[(i-Pr2Ph)2nacnacCr]2(NPh)2'
_chemical_name_systematic
; 
 ? 
;
_space_group_IT_number 15
_symmetry_cell_setting monoclinic
_symmetry_space_group_name_Hall '-C 2yc'
_symmetry_space_group_name_H-M 'C 1 2/c 1'
_atom_sites_solution_hydrogens geom
_atom_sites_solution_primary direct
_atom_sites_solution_secondary difmap
_audit_creation_method SHELXL-97
_cell_angle_alpha 90.00
_cell_angle_beta 98.279(7)
_cell_angle_gamma 90.00
_cell_formula_units_Z 4
_cell_length_a 17.737(8)
_cell_length_b 19.148(8)
_cell_length_c 23.533(8)
_cell_measurement_reflns_used 728
_cell_measurement_temperature 120(2)
_cell_measurement_theta_max 21.19
_cell_measurement_theta_min 2.70
_cell_volume 7909(6)
_computing_cell_refinement 'SHELXTL, Sheldrick (2001)'
_computing_data_collection 'SMART, Bruker (2002)'
_computing_data_reduction 'SHELXTL, Sheldrick (2001)'
_computing_molecular_graphics 'SHELXTL, Sheldrick (2001)'
_computing_publication_material 'SHELXTL, Sheldrick (2001)'
_computing_structure_refinement 'SHELXL-97 (Sheldrick, 1997)'
_computing_structure_solution 'SHELXS-97 (Sheldrick, 1990)'
_diffrn_ambient_temperature 120(2)
_diffrn_detector_area_resol_mean 836.6
_diffrn_measured_fraction_theta_full 0.983
_diffrn_measured_fraction_theta_max 0.983
_diffrn_measurement_device_type 'Bruker AXS APEX diffractometer'
_diffrn_measurement_method \w
_diffrn_radiation_monochromator graphite
_diffrn_radiation_source 'fine-focus sealed tube'
_diffrn_radiation_type MoK\a
_diffrn_radiation_wavelength 0.71073
_diffrn_reflns_av_R_equivalents 0.0687
_diffrn_reflns_av_sigmaI/netI 0.1286
_diffrn_reflns_limit_h_max 21
_diffrn_reflns_limit_h_min -20
_diffrn_reflns_limit_k_max 20
_diffrn_reflns_limit_k_min -22
_diffrn_reflns_limit_l_max 27
_diffrn_reflns_limit_l_min -26
_diffrn_reflns_number 15046
_diffrn_reflns_theta_full 25.00
_diffrn_reflns_theta_max 25.00
_diffrn_reflns_theta_min 1.75
_diffrn_standards_decay_% 1
_exptl_absorpt_coefficient_mu 0.318
_exptl_absorpt_correction_T_max 0.9248
_exptl_absorpt_correction_T_min 0.9079
_exptl_absorpt_correction_type multi-scan
_exptl_absorpt_process_details 'SADABS, Sheldrick (2003)'
_exptl_crystal_colour brown
_exptl_crystal_density_diffrn 1.050
_exptl_crystal_description block
_exptl_crystal_F_000 2696
_exptl_crystal_size_max 0.31
_exptl_crystal_size_mid 0.27
_exptl_crystal_size_min 0.25
_platon_squeeze_details
;

 Reference : Spek, A.L. (2003), J.Appl.Cryst. 36, 7-13
Void space analysis is consistent with 1.5 molecules of 
cocrystallized methyltetrahydrofuran per chromium.
;
_refine_diff_density_max 0.670
_refine_diff_density_min -0.728
_refine_diff_density_rms 0.079
_refine_ls_extinction_method none
_refine_ls_goodness_of_fit_ref 1.139
_refine_ls_hydrogen_treatment constr
_refine_ls_matrix_type full
_refine_ls_number_parameters 434
_refine_ls_number_reflns 6857
_refine_ls_number_restraints 926
_refine_ls_restrained_S_all 1.071
_refine_ls_R_factor_all 0.1473
_refine_ls_R_factor_gt 0.0794
_refine_ls_shift/su_max 0.000
_refine_ls_shift/su_mean 0.000
_refine_ls_structure_factor_coef Fsqd
_refine_ls_weighting_details 'calc w=1/[\s^2^(Fo^2^)+(0.0600P)^2^] where P=(Fo^2^+2Fc^2^)/3'
_refine_ls_weighting_scheme calc
_refine_ls_wR_factor_gt 0.1789
_refine_ls_wR_factor_ref 0.1982
_reflns_number_gt 3127
_reflns_number_total 6857
_reflns_threshold_expression >2sigma(I)
_cod_data_source_file ja0725549si20070525_020758.cif
_cod_data_source_block klat231s
_cod_original_cell_volume 7909(5)
_cod_original_formula_sum 'C77.50 H107 Cr2 N6 O1.50'
_cod_database_code 4109626

loop_
_symmetry_equiv_pos_as_xyz
'x, y, z'
'-x, y, -z+1/2'
'x+1/2, y+1/2, z'
'-x+1/2, y+1/2, -z+1/2'
'-x, -y, -z'
'x, -y, z-1/2'
'-x+1/2, -y+1/2, -z'
'x+1/2, -y+1/2, z-1/2'

loop_
_atom_site_label
_atom_site_type_symbol
_atom_site_fract_x
_atom_site_fract_y
_atom_site_fract_z
_atom_site_U_iso_or_equiv
_atom_site_adp_type
_atom_site_occupancy
_atom_site_symmetry_multiplicity
_atom_site_calc_flag
_atom_site_refinement_flags
_atom_site_disorder_group
Cr Cr 0.54677(4) 0.22448(5) 0.30215(2) 0.0164(2) Uani 0.8248(8) 1 d PU 1
Cr' Cr 0.5460(2) 0.3259(2) 0.30220(13) 0.0164(2) Uani 0.1752(8) 1 d PU 2
N1 N 0.5836(2) 0.1504(2) 0.36250(15) 0.0185(10) Uani 0.8248(8) 1 d PU 1
N2 N 0.5851(2) 0.2979(2) 0.36112(16) 0.0196(10) Uani 0.8248(8) 1 d PU 1
N3 N 0.44180(19) 0.2239(3) 0.27757(12) 0.0176(7) Uani 0.8248(8) 1 d PU 1
N1' N 0.5839(11) 0.2462(11) 0.3603(7) 0.0185(10) Uani 0.1752(8) 1 d PU 2
N2' N 0.5802(14) 0.3960(14) 0.3614(9) 0.0196(10) Uani 0.1752(8) 1 d PU 2
N3' N 0.4406(10) 0.3262(11) 0.2753(6) 0.0176(7) Uani 0.1752(8) 1 d PU 2
C1 C 0.5966(3) 0.0798(3) 0.34506(18) 0.0220(12) Uani 0.8248(8) 1 d PU 1
C2 C 0.6699(3) 0.0613(3) 0.3358(2) 0.0270(12) Uani 0.8248(8) 1 d PU 1
C3 C 0.6840(3) -0.0071(3) 0.3238(2) 0.0328(14) Uani 0.8248(8) 1 d PU 1
H3B H 0.7336 -0.0203 0.3172 0.039 Uiso 0.8248(8) 1 calc PR 1
C4 C 0.6272(4) -0.0574(3) 0.3210(2) 0.0397(15) Uani 0.8248(8) 1 d PU 1
H4A H 0.6384 -0.1046 0.3129 0.048 Uiso 0.8248(8) 1 calc PR 1
C5 C 0.5539(4) -0.0389(3) 0.3300(2) 0.0339(14) Uani 0.8248(8) 1 d PU 1
H5A H 0.5147 -0.0731 0.3263 0.041 Uiso 0.8248(8) 1 calc PR 1
C6 C 0.5379(3) 0.0301(3) 0.34438(19) 0.0234(12) Uani 0.8248(8) 1 d PU 1
C7 C 0.4602(3) 0.0465(3) 0.3604(2) 0.0280(14) Uani 0.8248(8) 1 d PU 1
H7A H 0.4626 0.0939 0.3785 0.034 Uiso 0.8248(8) 1 calc PR 1
C8 C 0.4365(4) -0.0060(3) 0.4041(2) 0.0395(16) Uani 0.8248(8) 1 d PU 1
H8A H 0.4756 -0.0074 0.4380 0.059 Uiso 0.8248(8) 1 calc PR 1
H8B H 0.4310 -0.0525 0.3866 0.059 Uiso 0.8248(8) 1 calc PR 1
H8C H 0.3878 0.0084 0.4155 0.059 Uiso 0.8248(8) 1 calc PR 1
C9 C 0.3998(3) 0.0484(3) 0.3081(2) 0.0350(15) Uani 0.8248(8) 1 d PU 1
H9A H 0.4149 0.0816 0.2801 0.053 Uiso 0.8248(8) 1 calc PR 1
H9B H 0.3512 0.0630 0.3194 0.053 Uiso 0.8248(8) 1 calc PR 1
H9C H 0.3943 0.0018 0.2908 0.053 Uiso 0.8248(8) 1 calc PR 1
C10 C 0.7336(3) 0.1136(3) 0.3406(2) 0.0327(14) Uani 0.8248(8) 1 d PU 1
H10A H 0.7096 0.1603 0.3312 0.039 Uiso 0.8248(8) 1 calc PR 1
C11 C 0.7763(4) 0.1188(4) 0.4017(2) 0.056(2) Uani 0.8248(8) 1 d PU 1
H11A H 0.7401 0.1288 0.4284 0.083 Uiso 0.8248(8) 1 calc PR 1
H11B H 0.8140 0.1564 0.4036 0.083 Uiso 0.8248(8) 1 calc PR 1
H11C H 0.8022 0.0745 0.4123 0.083 Uiso 0.8248(8) 1 calc PR 1
C12 C 0.7908(3) 0.1017(3) 0.2982(2) 0.0418(17) Uani 0.8248(8) 1 d PU 1
H12A H 0.8300 0.1381 0.3034 0.063 Uiso 0.8248(8) 1 calc PR 1
H12B H 0.7640 0.1035 0.2587 0.063 Uiso 0.8248(8) 1 calc PR 1
H12C H 0.8148 0.0558 0.3053 0.063 Uiso 0.8248(8) 1 calc PR 1
C13 C 0.6053(3) 0.1004(3) 0.46165(19) 0.0355(16) Uani 0.8248(8) 1 d PU 1
H13A H 0.6030 0.0561 0.4407 0.053 Uiso 0.8248(8) 1 calc PR 1
H13B H 0.5654 0.1014 0.4865 0.053 Uiso 0.8248(8) 1 calc PR 1
H13C H 0.6553 0.1052 0.4852 0.053 Uiso 0.8248(8) 1 calc PR 1
C14 C 0.5934(3) 0.1596(3) 0.4197(2) 0.0223(12) Uani 0.8248(8) 1 d PU 1
C15 C 0.5950(3) 0.2266(4) 0.4450(2) 0.0241(11) Uani 0.8248(8) 1 d PU 1
H15A H 0.5950 0.2279 0.4853 0.029 Uiso 0.8248(8) 1 calc PR 1
C16 C 0.5964(4) 0.2886(4) 0.4187(3) 0.0232(14) Uani 0.8248(8) 1 d PU 1
C17 C 0.6097(3) 0.3527(4) 0.4576(2) 0.0331(16) Uani 0.8248(8) 1 d PU 1
H17A H 0.6101 0.3948 0.4340 0.050 Uiso 0.8248(8) 1 calc PR 1
H17B H 0.6587 0.3481 0.4825 0.050 Uiso 0.8248(8) 1 calc PR 1
H17C H 0.5687 0.3562 0.4813 0.050 Uiso 0.8248(8) 1 calc PR 1
C18 C 0.5966(3) 0.3689(3) 0.3432(2) 0.0216(12) Uani 0.8248(8) 1 d PU 1
C19 C 0.6711(3) 0.3875(3) 0.33139(19) 0.0276(12) Uani 0.8248(8) 1 d PU 1
C20 C 0.6833(4) 0.4589(3) 0.3181(2) 0.0388(15) Uani 0.8248(8) 1 d PU 1
H20A H 0.7324 0.4728 0.3108 0.047 Uiso 0.8248(8) 1 calc PR 1
C21 C 0.6272(4) 0.5082(3) 0.3156(2) 0.0411(16) Uani 0.8248(8) 1 d PU 1
H21A H 0.6373 0.5550 0.3056 0.049 Uiso 0.8248(8) 1 calc PR 1
C22 C 0.5542(4) 0.4895(3) 0.3279(2) 0.0385(15) Uani 0.8248(8) 1 d PU 1
H22A H 0.5151 0.5237 0.3259 0.046 Uiso 0.8248(8) 1 calc PR 1
C23 C 0.5397(4) 0.4214(3) 0.3430(2) 0.0289(13) Uani 0.8248(8) 1 d PU 1
C24 C 0.4629(3) 0.4050(3) 0.3627(2) 0.0287(13) Uani 0.8248(8) 1 d PU 1
H24A H 0.4671 0.3580 0.3814 0.034 Uiso 0.8248(8) 1 calc PR 1
C25 C 0.4000(4) 0.4014(3) 0.3120(2) 0.0334(14) Uani 0.8248(8) 1 d PU 1
H25A H 0.4135 0.3673 0.2842 0.050 Uiso 0.8248(8) 1 calc PR 1
H25B H 0.3933 0.4475 0.2938 0.050 Uiso 0.8248(8) 1 calc PR 1
H25C H 0.3524 0.3872 0.3253 0.050 Uiso 0.8248(8) 1 calc PR 1
C26 C 0.4417(4) 0.4577(3) 0.4066(2) 0.0478(19) Uani 0.8248(8) 1 d PU 1
H26A H 0.3931 0.4443 0.4186 0.072 Uiso 0.8248(8) 1 calc PR 1
H26B H 0.4370 0.5043 0.3892 0.072 Uiso 0.8248(8) 1 calc PR 1
H26C H 0.4815 0.4584 0.4401 0.072 Uiso 0.8248(8) 1 calc PR 1
C27 C 0.7339(3) 0.3334(4) 0.3343(2) 0.0361(14) Uani 0.8248(8) 1 d PU 1
H27A H 0.7101 0.2867 0.3250 0.043 Uiso 0.8248(8) 1 calc PR 1
C28 C 0.7800(3) 0.3300(5) 0.3952(2) 0.055(2) Uani 0.8248(8) 1 d PU 1
H28A H 0.7453 0.3221 0.4234 0.083 Uiso 0.8248(8) 1 calc PR 1
H28B H 0.8072 0.3742 0.4038 0.083 Uiso 0.8248(8) 1 calc PR 1
H28C H 0.8169 0.2917 0.3971 0.083 Uiso 0.8248(8) 1 calc PR 1
C29 C 0.7884(3) 0.3492(3) 0.2908(2) 0.0431(18) Uani 0.8248(8) 1 d PU 1
H29A H 0.7590 0.3548 0.2525 0.065 Uiso 0.8248(8) 1 calc PR 1
H29B H 0.8244 0.3105 0.2903 0.065 Uiso 0.8248(8) 1 calc PR 1
H29C H 0.8164 0.3924 0.3019 0.065 Uiso 0.8248(8) 1 calc PR 1
C30 C 0.3851(2) 0.2232(3) 0.31306(15) 0.0177(9) Uani 0.8248(8) 1 d PU 1
C31 C 0.4025(3) 0.2249(3) 0.37273(16) 0.0223(9) Uani 0.8248(8) 1 d PU 1
H31A H 0.4543 0.2264 0.3900 0.027 Uiso 0.8248(8) 1 calc PR 1
C32 C 0.3455(3) 0.2245(3) 0.40723(17) 0.0276(10) Uani 0.8248(8) 1 d PU 1
H32A H 0.3586 0.2284 0.4477 0.033 Uiso 0.8248(8) 1 calc PR 1
C33 C 0.2707(3) 0.2185(3) 0.38397(18) 0.0335(12) Uani 0.8248(8) 1 d PU 1
H33A H 0.2322 0.2155 0.4080 0.040 Uiso 0.8248(8) 1 calc PR 1
C34 C 0.2520(3) 0.2168(3) 0.32553(19) 0.0450(15) Uani 0.8248(8) 1 d PU 1
H34A H 0.2001 0.2138 0.3087 0.054 Uiso 0.8248(8) 1 calc PR 1
C35 C 0.3091(3) 0.2196(3) 0.29066(18) 0.0353(12) Uani 0.8248(8) 1 d PU 1
H35A H 0.2951 0.2189 0.2501 0.042 Uiso 0.8248(8) 1 calc PR 1
C1' C 0.6006(10) 0.1868(7) 0.3435(6) 0.0220(12) Uani 0.1752(8) 1 d PGU 2
C2' C 0.6703(8) 0.1677(8) 0.3279(6) 0.0270(12) Uani 0.1752(8) 1 d PGU 2
C3' C 0.6828(8) 0.0991(9) 0.3124(7) 0.0328(14) Uani 0.1752(8) 1 d PGU 2
H3'B H 0.7305 0.0860 0.3017 0.039 Uiso 0.1752(8) 1 calc PR 2
C4' C 0.6254(11) 0.0496(7) 0.3125(7) 0.0397(15) Uani 0.1752(8) 1 d PGU 2
H4'A H 0.6339 0.0027 0.3019 0.048 Uiso 0.1752(8) 1 calc PR 2
C5' C 0.5557(10) 0.0688(9) 0.3281(8) 0.0339(14) Uani 0.1752(8) 1 d PGU 2
H5'A H 0.5165 0.0349 0.3281 0.041 Uiso 0.1752(8) 1 calc PR 2
C6' C 0.5432(8) 0.1374(10) 0.3436(7) 0.0234(12) Uani 0.1752(8) 1 d PGU 2
C7' C 0.4652(14) 0.1510(14) 0.3669(9) 0.0280(14) Uani 0.1752(8) 1 d PU 2
H7'A H 0.4708 0.1958 0.3889 0.034 Uiso 0.1752(8) 1 calc PR 2
C8' C 0.4478(17) 0.0958(15) 0.4073(10) 0.0395(16) Uani 0.1752(8) 1 d PU 2
H8'A H 0.3992 0.1063 0.4207 0.059 Uiso 0.1752(8) 1 calc PR 2
H8'B H 0.4885 0.0941 0.4402 0.059 Uiso 0.1752(8) 1 calc PR 2
H8'C H 0.4443 0.0506 0.3876 0.059 Uiso 0.1752(8) 1 calc PR 2
C9' C 0.4060(16) 0.1628(16) 0.3161(10) 0.0350(15) Uani 0.1752(8) 1 d PU 2
H9'A H 0.3563 0.1689 0.3289 0.053 Uiso 0.1752(8) 1 calc PR 2
H9'B H 0.4043 0.1224 0.2903 0.053 Uiso 0.1752(8) 1 calc PR 2
H9'C H 0.4187 0.2048 0.2956 0.053 Uiso 0.1752(8) 1 calc PR 2
C10' C 0.7292(13) 0.2160(17) 0.3253(9) 0.0327(14) Uani 0.1752(8) 1 d PU 2
H10B H 0.7039 0.2618 0.3151 0.039 Uiso 0.1752(8) 1 calc PR 2
C11' C 0.7815(15) 0.227(2) 0.3897(10) 0.056(2) Uani 0.1752(8) 1 d PU 2
H11D H 0.7486 0.2428 0.4172 0.083 Uiso 0.1752(8) 1 calc PR 2
H11E H 0.8210 0.2621 0.3868 0.083 Uiso 0.1752(8) 1 calc PR 2
H11F H 0.8054 0.1826 0.4027 0.083 Uiso 0.1752(8) 1 calc PR 2
C12' C 0.7889(15) 0.2084(15) 0.2873(10) 0.0418(17) Uani 0.1752(8) 1 d PU 2
H12D H 0.7651 0.2100 0.2471 0.063 Uiso 0.1752(8) 1 calc PR 2
H12E H 0.8151 0.1636 0.2951 0.063 Uiso 0.1752(8) 1 calc PR 2
H12F H 0.8257 0.2466 0.2948 0.063 Uiso 0.1752(8) 1 calc PR 2
C13' C 0.616(2) 0.1977(17) 0.4544(12) 0.0355(16) Uani 0.1752(8) 1 d PU 2
H13D H 0.6113 0.1543 0.4321 0.053 Uiso 0.1752(8) 1 calc PR 2
H13E H 0.5811 0.1963 0.4831 0.053 Uiso 0.1752(8) 1 calc PR 2
H13F H 0.6684 0.2028 0.4737 0.053 Uiso 0.1752(8) 1 calc PR 2
C14' C 0.597(2) 0.2557(18) 0.4168(15) 0.0223(12) Uani 0.1752(8) 1 d PU 2
C15' C 0.5930(18) 0.3119(19) 0.4394(13) 0.0241(11) Uani 0.1752(8) 1 d PU 2
H15B H 0.5936 0.3079 0.4797 0.029 Uiso 0.1752(8) 1 calc PR 2
C16' C 0.5874(14) 0.3848(14) 0.4199(9) 0.0232(14) Uani 0.1752(8) 1 d PU 2
C17' C 0.5881(15) 0.4483(14) 0.4631(8) 0.0331(16) Uani 0.1752(8) 1 d PU 2
H17D H 0.5997 0.4312 0.5026 0.050 Uiso 0.1752(8) 1 calc PR 2
H17E H 0.5380 0.4710 0.4577 0.050 Uiso 0.1752(8) 1 calc PR 2
H17F H 0.6270 0.4821 0.4556 0.050 Uiso 0.1752(8) 1 calc PR 2
C18' C 0.5895(10) 0.4754(7) 0.3479(7) 0.0216(12) Uani 0.1752(8) 1 d PGU 2
C19' C 0.6645(9) 0.4914(8) 0.3422(7) 0.0276(12) Uani 0.1752(8) 1 d PGU 2
C20' C 0.6850(8) 0.5599(10) 0.3322(7) 0.0388(15) Uani 0.1752(8) 1 d PGU 2
H20B H 0.7362 0.5708 0.3284 0.047 Uiso 0.1752(8) 1 calc PR 2
C21' C 0.6303(11) 0.6125(7) 0.3278(6) 0.0411(16) Uani 0.1752(8) 1 d PGU 2
H21B H 0.6443 0.6593 0.3210 0.049 Uiso 0.1752(8) 1 calc PR 2
C22' C 0.5553(10) 0.5965(8) 0.3334(7) 0.0385(15) Uani 0.1752(8) 1 d PGU 2
H22B H 0.5180 0.6324 0.3304 0.046 Uiso 0.1752(8) 1 calc PR 2
C23' C 0.5349(7) 0.5280(9) 0.3435(7) 0.0289(13) Uani 0.1752(8) 1 d PGU 2
C24' C 0.4563(15) 0.5065(14) 0.3571(10) 0.0287(13) Uani 0.1752(8) 1 d PU 2
H24B H 0.4626 0.4588 0.3745 0.034 Uiso 0.1752(8) 1 calc PR 2
C25' C 0.3964(16) 0.4994(13) 0.3034(9) 0.0334(14) Uani 0.1752(8) 1 d PU 2
H25D H 0.3468 0.4887 0.3149 0.050 Uiso 0.1752(8) 1 calc PR 2
H25E H 0.4112 0.4617 0.2791 0.050 Uiso 0.1752(8) 1 calc PR 2
H25F H 0.3931 0.5434 0.2818 0.050 Uiso 0.1752(8) 1 calc PR 2
C26' C 0.4285(17) 0.5531(16) 0.4019(11) 0.0478(19) Uani 0.1752(8) 1 d PU 2
H26D H 0.4710 0.5639 0.4320 0.072 Uiso 0.1752(8) 1 calc PR 2
H26E H 0.3883 0.5291 0.4188 0.072 Uiso 0.1752(8) 1 calc PR 2
H26F H 0.4082 0.5966 0.3837 0.072 Uiso 0.1752(8) 1 calc PR 2
C27' C 0.7365(15) 0.4389(17) 0.3469(10) 0.0361(14) Uani 0.1752(8) 1 d PU 2
H27B H 0.7142 0.3914 0.3383 0.043 Uiso 0.1752(8) 1 calc PR 2
C28' C 0.7763(16) 0.4347(18) 0.4034(10) 0.055(2) Uani 0.1752(8) 1 d PU 2
H28D H 0.8269 0.4146 0.4023 0.083 Uiso 0.1752(8) 1 calc PR 2
H28E H 0.7479 0.4050 0.4268 0.083 Uiso 0.1752(8) 1 calc PR 2
H28F H 0.7817 0.4816 0.4201 0.083 Uiso 0.1752(8) 1 calc PR 2
C29' C 0.7915(15) 0.4524(16) 0.2996(11) 0.0431(18) Uani 0.1752(8) 1 d PU 2
H29D H 0.7684 0.4872 0.2719 0.065 Uiso 0.1752(8) 1 calc PR 2
H29E H 0.7988 0.4086 0.2795 0.065 Uiso 0.1752(8) 1 calc PR 2
H29F H 0.8409 0.4695 0.3184 0.065 Uiso 0.1752(8) 1 calc PR 2
C30' C 0.3813(7) 0.3298(9) 0.3152(5) 0.0177(9) Uani 0.1752(8) 1 d PGU 2
C31' C 0.4000(6) 0.3235(9) 0.3744(5) 0.0223(9) Uani 0.1752(8) 1 d PGU 2
H31B H 0.4512 0.3148 0.3908 0.027 Uiso 0.1752(8) 1 calc PR 2
C32' C 0.3437(8) 0.3302(9) 0.4095(4) 0.0276(10) Uani 0.1752(8) 1 d PGU 2
H32B H 0.3565 0.3259 0.4499 0.033 Uiso 0.1752(8) 1 calc PR 2
C33' C 0.2688(7) 0.3431(10) 0.3854(5) 0.0335(12) Uani 0.1752(8) 1 d PGU 2
H33B H 0.2304 0.3476 0.4094 0.040 Uiso 0.1752(8) 1 calc PR 2
C34' C 0.2501(6) 0.3493(10) 0.3262(6) 0.0450(15) Uani 0.1752(8) 1 d PGU 2
H34B H 0.1989 0.3581 0.3097 0.054 Uiso 0.1752(8) 1 calc PR 2
C35' C 0.3064(8) 0.3426(9) 0.2911(4) 0.0353(12) Uani 0.1752(8) 1 d PGU 2
H35B H 0.2936 0.3469 0.2506 0.042 Uiso 0.1752(8) 1 calc PR 2

loop_
_atom_site_aniso_label
_atom_site_aniso_U_11
_atom_site_aniso_U_22
_atom_site_aniso_U_33
_atom_site_aniso_U_23
_atom_site_aniso_U_13
_atom_site_aniso_U_12
Cr 0.0100(3) 0.0208(4) 0.0181(3) 0.0003(5) 0.0006(2) -0.0010(6)
Cr' 0.0100(3) 0.0208(4) 0.0181(3) 0.0003(5) 0.0006(2) -0.0010(6)
N1 0.013(3) 0.018(2) 0.023(2) -0.0026(17) -0.0001(18) 0.001(2)
N2 0.012(2) 0.020(2) 0.026(2) -0.0034(16) 0.0008(17) -0.0057(19)
N3 0.0109(17) 0.022(2) 0.0193(15) 0.002(2) -0.0008(12) 0.002(2)
N1' 0.013(3) 0.018(2) 0.023(2) -0.0026(17) -0.0001(18) 0.001(2)
N2' 0.012(2) 0.020(2) 0.026(2) -0.0034(16) 0.0008(17) -0.0057(19)
N3' 0.0109(17) 0.022(2) 0.0193(15) 0.002(2) -0.0008(12) 0.002(2)
C1 0.026(3) 0.024(3) 0.016(2) 0.011(2) 0.003(2) 0.003(2)
C2 0.025(3) 0.031(3) 0.026(3) 0.000(3) 0.006(2) 0.006(3)
C3 0.032(3) 0.034(3) 0.035(3) 0.011(3) 0.011(3) 0.010(3)
C4 0.046(4) 0.022(3) 0.054(3) 0.005(3) 0.016(3) 0.009(3)
C5 0.036(3) 0.027(3) 0.042(3) 0.007(3) 0.015(3) 0.001(3)
C6 0.025(3) 0.021(3) 0.023(3) -0.001(2) 0.001(2) 0.001(2)
C7 0.023(3) 0.033(4) 0.028(3) 0.004(2) 0.005(2) 0.000(3)
C8 0.044(4) 0.034(4) 0.044(3) 0.003(3) 0.020(3) -0.003(3)
C9 0.026(3) 0.039(4) 0.041(3) -0.001(3) 0.009(2) -0.004(3)
C10 0.023(3) 0.037(4) 0.038(3) 0.003(3) 0.008(2) 0.006(3)
C11 0.035(4) 0.083(6) 0.045(3) -0.008(3) -0.006(3) 0.006(4)
C12 0.031(4) 0.044(5) 0.051(3) -0.001(3) 0.011(3) 0.010(3)
C13 0.043(4) 0.037(4) 0.026(3) 0.005(2) 0.001(3) 0.002(3)
C14 0.018(3) 0.026(3) 0.022(2) 0.008(2) 0.000(2) 0.002(3)
C15 0.021(3) 0.032(3) 0.017(2) -0.003(3) -0.0028(19) 0.006(4)
C16 0.020(3) 0.027(3) 0.022(2) -0.008(2) 0.002(2) -0.005(3)
C17 0.039(4) 0.040(4) 0.019(3) -0.008(3) -0.001(3) -0.010(3)
C18 0.024(3) 0.016(3) 0.024(3) 0.001(2) 0.000(2) -0.002(2)
C19 0.027(3) 0.030(3) 0.025(2) -0.009(2) 0.001(2) -0.014(2)
C20 0.038(4) 0.039(4) 0.041(3) 0.000(3) 0.013(3) -0.020(3)
C21 0.063(4) 0.028(4) 0.039(3) -0.007(3) 0.029(3) -0.014(3)
C22 0.051(4) 0.020(3) 0.047(3) 0.007(3) 0.015(3) 0.000(3)
C23 0.036(3) 0.016(3) 0.037(3) -0.005(3) 0.014(3) -0.005(2)
C24 0.034(3) 0.015(3) 0.039(3) 0.003(2) 0.011(2) 0.001(3)
C25 0.036(4) 0.017(4) 0.046(3) 0.002(3) 0.003(3) 0.009(3)
C26 0.048(5) 0.048(5) 0.053(4) -0.015(3) 0.028(3) -0.007(4)
C27 0.016(3) 0.050(4) 0.040(3) 0.004(3) -0.002(2) -0.012(3)
C28 0.022(4) 0.093(6) 0.049(3) 0.006(4) -0.001(3) -0.007(4)
C29 0.019(3) 0.057(5) 0.054(3) 0.004(3) 0.008(3) -0.012(3)
C30 0.017(2) 0.015(2) 0.0217(17) 0.000(3) 0.0030(15) -0.004(3)
C31 0.019(2) 0.020(3) 0.0276(19) -0.006(3) 0.0043(16) 0.005(3)
C32 0.026(2) 0.034(3) 0.0239(19) 0.001(3) 0.0084(17) -0.010(4)
C33 0.025(2) 0.043(3) 0.037(2) -0.001(3) 0.0160(19) -0.004(3)
C34 0.019(2) 0.082(5) 0.035(2) -0.004(3) 0.0076(19) -0.002(4)
C35 0.019(2) 0.061(4) 0.026(2) 0.005(3) 0.0024(17) -0.005(4)
C1' 0.026(3) 0.024(3) 0.016(2) 0.011(2) 0.003(2) 0.003(2)
C2' 0.025(3) 0.031(3) 0.026(3) 0.000(3) 0.006(2) 0.006(3)
C3' 0.032(3) 0.034(3) 0.035(3) 0.011(3) 0.011(3) 0.010(3)
C4' 0.046(4) 0.022(3) 0.054(3) 0.005(3) 0.016(3) 0.009(3)
C5' 0.036(3) 0.027(3) 0.042(3) 0.007(3) 0.015(3) 0.001(3)
C6' 0.025(3) 0.021(3) 0.023(3) -0.001(2) 0.001(2) 0.001(2)
C7' 0.023(3) 0.033(4) 0.028(3) 0.004(2) 0.005(2) 0.000(3)
C8' 0.044(4) 0.034(4) 0.044(3) 0.003(3) 0.020(3) -0.003(3)
C9' 0.026(3) 0.039(4) 0.041(3) -0.001(3) 0.009(2) -0.004(3)
C10' 0.023(3) 0.037(4) 0.038(3) 0.003(3) 0.008(2) 0.006(3)
C11' 0.035(4) 0.083(6) 0.045(3) -0.008(3) -0.006(3) 0.006(4)
C12' 0.031(4) 0.044(5) 0.051(3) -0.001(3) 0.011(3) 0.010(3)
C13' 0.043(4) 0.037(4) 0.026(3) 0.005(2) 0.001(3) 0.002(3)
C14' 0.018(3) 0.026(3) 0.022(2) 0.008(2) 0.000(2) 0.002(3)
C15' 0.021(3) 0.032(3) 0.017(2) -0.003(3) -0.0028(19) 0.006(4)
C16' 0.020(3) 0.027(3) 0.022(2) -0.008(2) 0.002(2) -0.005(3)
C17' 0.039(4) 0.040(4) 0.019(3) -0.008(3) -0.001(3) -0.010(3)
C18' 0.024(3) 0.016(3) 0.024(3) 0.001(2) 0.000(2) -0.002(2)
C19' 0.027(3) 0.030(3) 0.025(2) -0.009(2) 0.001(2) -0.014(2)
C20' 0.038(4) 0.039(4) 0.041(3) 0.000(3) 0.013(3) -0.020(3)
C21' 0.063(4) 0.028(4) 0.039(3) -0.007(3) 0.029(3) -0.014(3)
C22' 0.051(4) 0.020(3) 0.047(3) 0.007(3) 0.015(3) 0.000(3)
C23' 0.036(3) 0.016(3) 0.037(3) -0.005(3) 0.014(3) -0.005(2)
C24' 0.034(3) 0.015(3) 0.039(3) 0.003(2) 0.011(2) 0.001(3)
C25' 0.036(4) 0.017(4) 0.046(3) 0.002(3) 0.003(3) 0.009(3)
C26' 0.048(5) 0.048(5) 0.053(4) -0.015(3) 0.028(3) -0.007(4)
C27' 0.016(3) 0.050(4) 0.040(3) 0.004(3) -0.002(2) -0.012(3)
C28' 0.022(4) 0.093(6) 0.049(3) 0.006(4) -0.001(3) -0.007(4)
C29' 0.019(3) 0.057(5) 0.054(3) 0.004(3) 0.008(3) -0.012(3)
C30' 0.017(2) 0.015(2) 0.0217(17) 0.000(3) 0.0030(15) -0.004(3)
C31' 0.019(2) 0.020(3) 0.0276(19) -0.006(3) 0.0043(16) 0.005(3)
C32' 0.026(2) 0.034(3) 0.0239(19) 0.001(3) 0.0084(17) -0.010(4)
C33' 0.025(2) 0.043(3) 0.037(2) -0.001(3) 0.0160(19) -0.004(3)
C34' 0.019(2) 0.082(5) 0.035(2) -0.004(3) 0.0076(19) -0.002(4)
C35' 0.019(2) 0.061(4) 0.026(2) 0.005(3) 0.0024(17) -0.005(4)

loop_
_atom_type_symbol
_atom_type_description
_atom_type_scat_dispersion_real
_atom_type_scat_dispersion_imag
_atom_type_scat_source
C C 0.0033 0.0016 'International Tables Vol C Tables 4.2.6.8 and 6.1.1.4'
H H 0.0000 0.0000 'International Tables Vol C Tables 4.2.6.8 and 6.1.1.4'
N N 0.0061 0.0033 'International Tables Vol C Tables 4.2.6.8 and 6.1.1.4'
Cr Cr 0.3209 0.6236 'International Tables Vol C Tables 4.2.6.8 and 6.1.1.4'
O O 0.0106 0.0060 'International Tables Vol C Tables 4.2.6.8 and 6.1.1.4'

loop_
_geom_angle_atom_site_label_1
_geom_angle_atom_site_label_2
_geom_angle_atom_site_label_3
_geom_angle
_geom_angle_site_symmetry_1
_geom_angle_site_symmetry_3
N3 Cr N3 86.45(14) . 2_655
N3 Cr N2 116.00(18) . .
N3 Cr N2 127.11(18) 2_655 .
N3 Cr N1 114.49(18) . .
N3 Cr N1 127.38(18) 2_655 .
N2 Cr N1 87.91(14) . .
N3 Cr Cr 43.90(9) . 2_655
N3 Cr Cr 42.55(10) 2_655 2_655
N2 Cr Cr 135.26(13) . 2_655
N1 Cr Cr 135.12(12) . 2_655
N3' Cr' N3' 86.1(7) 2_655 .
N3' Cr' N2' 128.2(9) 2_655 .
N3' Cr' N2' 115.2(10) . .
N3' Cr' N1' 124.4(8) 2_655 .
N3' Cr' N1' 115.5(8) . .
N2' Cr' N1' 89.8(9) . .
N3' Cr' Cr' 43.2(5) 2_655 2_655
N3' Cr' Cr' 42.9(5) . 2_655
N2' Cr' Cr' 135.8(8) . 2_655
N1' Cr' Cr' 132.7(5) . 2_655
C14 N1 C1 113.9(4) . .
C14 N1 Cr 125.9(4) . .
C1 N1 Cr 120.1(3) . .
C16 N2 C18 114.2(5) . .
C16 N2 Cr 125.6(4) . .
C18 N2 Cr 120.1(3) . .
C30 N3 Cr 125.9(3) . .
C30 N3 Cr 140.6(3) . 2_655
Cr N3 Cr 93.54(14) . 2_655
C1' N1' C14' 115(2) . .
C1' N1' Cr' 121.5(14) . .
C14' N1' Cr' 123(2) . .
C16' N2' C18' 110.9(19) . .
C16' N2' Cr' 125.1(19) . .
C18' N2' Cr' 123.3(14) . .
C30' N3' Cr' 143.5(12) . 2_655
C30' N3' Cr' 122.5(10) . .
Cr' N3' Cr' 93.9(7) 2_655 .
C2 C1 C6 122.0(5) . .
C2 C1 N1 118.3(5) . .
C6 C1 N1 119.3(5) . .
C3 C2 C1 118.5(6) . .
C3 C2 C10 119.7(5) . .
C1 C2 C10 121.8(5) . .
C2 C3 C4 121.3(6) . .
C5 C4 C3 120.2(6) . .
C4 C5 C6 120.1(6) . .
C5 C6 C1 117.6(5) . .
C5 C6 C7 118.6(5) . .
C1 C6 C7 123.7(5) . .
C9 C7 C6 111.5(4) . .
C9 C7 C8 109.3(5) . .
C6 C7 C8 112.1(5) . .
C2 C10 C11 112.2(5) . .
C2 C10 C12 114.3(5) . .
C11 C10 C12 109.6(5) . .
N1 C14 C15 122.2(5) . .
N1 C14 C13 123.1(5) . .
C15 C14 C13 114.7(5) . .
C16 C15 C14 127.6(6) . .
C15 C16 N2 124.7(7) . .
C15 C16 C17 116.5(6) . .
N2 C16 C17 118.8(5) . .
C19 C18 C23 119.8(5) . .
C19 C18 N2 117.5(5) . .
C23 C18 N2 122.4(5) . .
C20 C19 C18 116.9(6) . .
C20 C19 C27 122.1(5) . .
C18 C19 C27 121.0(5) . .
C21 C20 C19 122.7(6) . .
C20 C21 C22 119.9(6) . .
C23 C22 C21 120.0(6) . .
C22 C23 C18 120.5(6) . .
C22 C23 C24 118.5(6) . .
C18 C23 C24 120.9(5) . .
C25 C24 C26 109.6(5) . .
C25 C24 C23 111.0(4) . .
C26 C24 C23 112.6(5) . .
C19 C27 C29 111.4(5) . .
C19 C27 C28 110.9(5) . .
C29 C27 C28 109.1(5) . .
C35 C30 C31 116.7(4) . .
C35 C30 N3 121.4(3) . .
C31 C30 N3 121.9(4) . .
C32 C31 C30 121.0(4) . .
C33 C32 C31 121.0(4) . .
C32 C33 C34 119.1(4) . .
C33 C34 C35 120.0(5) . .
C30 C35 C34 122.1(4) . .
N1' C1' C2' 125.6(16) . .
N1' C1' C6' 114.3(16) . .
C2' C1' C6' 120.0 . .
C1' C2' C3' 120.0 . .
C1' C2' C10' 122.3(16) . .
C3' C2' C10' 117.7(16) . .
C4' C3' C2' 120.0 . .
C5' C4' C3' 120.0 . .
C6' C5' C4' 120.0 . .
C5' C6' C1' 120.0 . .
C5' C6' C7' 115.3(15) . .
C1' C6' C7' 124.4(15) . .
C8' C7' C9' 116(2) . .
C8' C7' C6' 112(2) . .
C9' C7' C6' 107.3(17) . .
C2' C10' C12' 124(2) . .
C2' C10' C11' 111(2) . .
C12' C10' C11' 102(2) . .
C15' C14' N1' 123(4) . .
C15' C14' C13' 116(3) . .
N1' C14' C13' 120(3) . .
C14' C15' C16' 136(3) . .
N2' C16' C15' 117(2) . .
N2' C16' C17' 121(2) . .
C15' C16' C17' 122(2) . .
C19' C18' C23' 120.0 . .
C19' C18' N2' 111.3(14) . .
C23' C18' N2' 128.6(14) . .
C18' C19' C20' 120.0 . .
C18' C19' C27' 127.9(15) . .
C20' C19' C27' 112.1(15) . .
C21' C20' C19' 120.0 . .
C20' C21' C22' 120.0 . .
C23' C22' C21' 120.0 . .
C22' C23' C18' 120.0 . .
C22' C23' C24' 123.8(15) . .
C18' C23' C24' 115.8(15) . .
C26' C24' C23' 113(2) . .
C26' C24' C25' 112(2) . .
C23' C24' C25' 113.2(19) . .
C28' C27' C29' 113(2) . .
C28' C27' C19' 112(2) . .
C29' C27' C19' 114(2) . .
C31' C30' C35' 120.0 . .
C31' C30' N3' 122.2(10) . .
C35' C30' N3' 117.8(10) . .
C30' C31' C32' 120.0 . .
C33' C32' C31' 120.0 . .
C32' C33' C34' 120.0 . .
C35' C34' C33' 120.0 . .
C34' C35' C30' 120.0 . .

loop_
_geom_bond_atom_site_label_1
_geom_bond_atom_site_label_2
_geom_bond_distance
_geom_bond_site_symmetry_2
Cr N3 1.868(3) .
Cr N3 1.916(3) 2_655
Cr N2 2.023(4) .
Cr N1 2.047(4) .
Cr Cr 2.7576(14) 2_655
Cr' N3' 1.873(15) 2_655
Cr' N3' 1.885(17) .
Cr' N2' 1.97(2) .
Cr' N1' 2.09(2) .
Cr' Cr' 2.746(6) 2_655
N1 C14 1.345(5) .
N1 C1 1.441(6) .
N2 C16 1.353(7) .
N2 C18 1.446(6) .
N3 C30 1.396(5) .
N3 Cr 1.916(3) 2_655
N1' C1' 1.25(2) .
N1' C14' 1.33(4) .
N2' C16' 1.38(3) .
N2' C18' 1.57(3) .
N3' C30' 1.508(18) .
N3' Cr' 1.873(15) 2_655
C1 C2 1.395(7) .
C1 C6 1.408(7) .
C2 C3 1.370(7) .
C2 C10 1.503(8) .
C3 C4 1.389(8) .
C4 C5 1.392(8) .
C5 C6 1.404(7) .
C6 C7 1.514(7) .
C7 C9 1.510(7) .
C7 C8 1.540(7) .
C10 C11 1.530(7) .
C10 C12 1.540(7) .
C13 C14 1.498(7) .
C14 C15 1.412(8) .
C15 C16 1.339(10) .
C16 C17 1.530(7) .
C18 C19 1.434(7) .
C18 C23 1.424(8) .
C19 C20 1.427(8) .
C19 C27 1.516(8) .
C20 C21 1.366(9) .
C21 C22 1.414(9) .
C22 C23 1.386(7) .
C23 C24 1.532(8) .
C24 C25 1.513(7) .
C24 C26 1.530(7) .
C27 C29 1.535(7) .
C27 C28 1.547(7) .
C30 C35 1.378(6) .
C30 C31 1.394(5) .
C31 C32 1.386(6) .
C32 C33 1.365(6) .
C33 C34 1.368(6) .
C34 C35 1.393(6) .
C1' C2' 1.3900 .
C1' C6' 1.3900 .
C2' C3' 1.3900 .
C2' C10' 1.40(3) .
C3' C4' 1.3900 .
C4' C5' 1.3900 .
C5' C6' 1.3900 .
C6' C7' 1.58(3) .
C7' C8' 1.48(3) .
C7' C9' 1.49(3) .
C10' C12' 1.49(3) .
C10' C11' 1.67(3) .
C13' C14' 1.43(4) .
C14' C15' 1.21(4) .
C15' C16' 1.47(4) .
C16' C17' 1.58(3) .
C18' C19' 1.3900 .
C18' C23' 1.3900 .
C19' C20' 1.3900 .
C19' C27' 1.62(3) .
C20' C21' 1.3900 .
C21' C22' 1.3900 .
C22' C23' 1.3900 .
C23' C24' 1.53(3) .
C24' C26' 1.52(3) .
C24' C25' 1.54(3) .
C27' C28' 1.42(3) .
C27' C29' 1.60(3) .
C30' C31' 1.3900 .
C30' C35' 1.3900 .
C31' C32' 1.3900 .
C32' C33' 1.3900 .
C33' C34' 1.3900 .
C34' C35' 1.3900 .

loop_
_geom_torsion_atom_site_label_1
_geom_torsion_atom_site_label_2
_geom_torsion_atom_site_label_3
_geom_torsion_atom_site_label_4
_geom_torsion
_geom_torsion_site_symmetry_1
_geom_torsion_site_symmetry_4
N3 Cr N1 C14 -93.7(4) . .
N3 Cr N1 C14 161.1(4) 2_655 .
N2 Cr N1 C14 24.0(4) . .
Cr Cr N1 C14 -142.0(4) 2_655 .
N3 Cr N1 C1 82.1(4) . .
N3 Cr N1 C1 -23.1(5) 2_655 .
N2 Cr N1 C1 -160.2(4) . .
Cr Cr N1 C1 33.7(5) 2_655 .
N3 Cr N2 C16 94.0(5) . .
N3 Cr N2 C16 -159.6(5) 2_655 .
N1 Cr N2 C16 -22.3(5) . .
Cr Cr N2 C16 143.7(4) 2_655 .
N3 Cr N2 C18 -80.5(4) . .
N3 Cr N2 C18 25.9(5) 2_655 .
N1 Cr N2 C18 163.2(4) . .
Cr Cr N2 C18 -30.8(5) 2_655 .
N3 Cr N3 C30 179.3(4) 2_655 .
N2 Cr N3 C30 -50.8(5) . .
N1 Cr N3 C30 49.5(5) . .
Cr Cr N3 C30 180.0(6) 2_655 .
N3 Cr N3 Cr -0.7(3) 2_655 2_655
N2 Cr N3 Cr 129.26(18) . 2_655
N1 Cr N3 Cr -130.50(17) . 2_655
N3' Cr' N1' C1' -18(2) 2_655 .
N3' Cr' N1' C1' 85.5(19) . .
N2' Cr' N1' C1' -156.5(19) . .
Cr' Cr' N1' C1' 37(2) 2_655 .
N3' Cr' N1' C14' 157(2) 2_655 .
N3' Cr' N1' C14' -99(2) . .
N2' Cr' N1' C14' 19(2) . .
Cr' Cr' N1' C14' -148(2) 2_655 .
N3' Cr' N2' C16' -161.3(19) 2_655 .
N3' Cr' N2' C16' 93(2) . .
N1' Cr' N2' C16' -26(2) . .
Cr' Cr' N2' C16' 140.1(19) 2_655 .
N3' Cr' N2' C18' 29(2) 2_655 .
N3' Cr' N2' C18' -76.6(19) . .
N1' Cr' N2' C18' 165.1(18) . .
Cr' Cr' N2' C18' -29(2) 2_655 .
N3' Cr' N3' C30' -176.9(11) 2_655 .
N2' Cr' N3' C30' -46.1(19) . .
N1' Cr' N3' C30' 56.7(18) . .
Cr' Cr' N3' C30' -177(2) 2_655 .
N3' Cr' N3' Cr' 0.3(13) 2_655 2_655
N2' Cr' N3' Cr' 131.1(9) . 2_655
N1' Cr' N3' Cr' -126.1(8) . 2_655
C14 N1 C1 C2 -90.6(6) . .
Cr N1 C1 C2 93.2(5) . .
C14 N1 C1 C6 82.1(5) . .
Cr N1 C1 C6 -94.1(5) . .
C6 C1 C2 C3 2.3(7) . .
N1 C1 C2 C3 174.8(4) . .
C6 C1 C2 C10 -175.7(4) . .
N1 C1 C2 C10 -3.2(7) . .
C1 C2 C3 C4 -0.3(7) . .
C10 C2 C3 C4 177.8(5) . .
C2 C3 C4 C5 0.5(8) . .
C3 C4 C5 C6 -2.8(8) . .
C4 C5 C6 C1 4.6(7) . .
C4 C5 C6 C7 -173.2(5) . .
C2 C1 C6 C5 -4.4(7) . .
N1 C1 C6 C5 -176.9(4) . .
C2 C1 C6 C7 173.3(4) . .
N1 C1 C6 C7 0.8(7) . .
C5 C6 C7 C9 -75.4(6) . .
C1 C6 C7 C9 106.9(6) . .
C5 C6 C7 C8 47.5(6) . .
C1 C6 C7 C8 -130.1(5) . .
C3 C2 C10 C11 -89.2(6) . .
C1 C2 C10 C11 88.8(6) . .
C3 C2 C10 C12 36.5(7) . .
C1 C2 C10 C12 -145.5(5) . .
C1 N1 C14 C15 169.9(5) . .
Cr N1 C14 C15 -14.1(7) . .
C1 N1 C14 C13 -8.6(7) . .
Cr N1 C14 C13 167.4(4) . .
N1 C14 C15 C16 -8.5(8) . .
C13 C14 C15 C16 170.2(6) . .
C14 C15 C16 N2 10.4(9) . .
C14 C15 C16 C17 -171.3(6) . .
C18 N2 C16 C15 -174.5(6) . .
Cr N2 C16 C15 10.7(9) . .
C18 N2 C16 C17 7.3(8) . .
Cr N2 C16 C17 -167.5(4) . .
C16 N2 C18 C19 92.2(6) . .
Cr N2 C18 C19 -92.7(5) . .
C16 N2 C18 C23 -81.1(7) . .
Cr N2 C18 C23 94.0(6) . .
C23 C18 C19 C20 -1.8(7) . .
N2 C18 C19 C20 -175.3(4) . .
C23 C18 C19 C27 176.9(5) . .
N2 C18 C19 C27 3.4(7) . .
C18 C19 C20 C21 -1.1(8) . .
C27 C19 C20 C21 -179.7(5) . .
C19 C20 C21 C22 1.7(9) . .
C20 C21 C22 C23 0.5(9) . .
C21 C22 C23 C18 -3.4(9) . .
C21 C22 C23 C24 173.1(5) . .
C19 C18 C23 C22 4.0(9) . .
N2 C18 C23 C22 177.2(5) . .
C19 C18 C23 C24 -172.4(5) . .
N2 C18 C23 C24 0.8(9) . .
C22 C23 C24 C25 76.8(6) . .
C18 C23 C24 C25 -106.7(6) . .
C22 C23 C24 C26 -46.5(7) . .
C18 C23 C24 C26 130.0(6) . .
C20 C19 C27 C29 -33.4(7) . .
C18 C19 C27 C29 148.0(5) . .
C20 C19 C27 C28 88.3(6) . .
C18 C19 C27 C28 -90.3(6) . .
Cr N3 C30 C35 -177.0(5) . .
Cr N3 C30 C35 3.0(11) 2_655 .
Cr N3 C30 C31 1.9(8) . .
Cr N3 C30 C31 -178.2(5) 2_655 .
C35 C30 C31 C32 -1.3(9) . .
N3 C30 C31 C32 179.8(5) . .
C30 C31 C32 C33 3.6(9) . .
C31 C32 C33 C34 -3.7(9) . .
C32 C33 C34 C35 1.6(10) . .
C31 C30 C35 C34 -0.8(10) . .
N3 C30 C35 C34 178.1(6) . .
C33 C34 C35 C30 0.7(10) . .
C14' N1' C1' C2' -91(2) . .
Cr' N1' C1' C2' 84(2) . .
C14' N1' C1' C6' 86(3) . .
Cr' N1' C1' C6' -98.6(15) . .
N1' C1' C2' C3' 177.1(19) . .
C6' C1' C2' C3' 0.0 . .
N1' C1' C2' C10' -5(2) . .
C6' C1' C2' C10' 177.9(17) . .
C1' C2' C3' C4' 0.0 . .
C10' C2' C3' C4' -178.0(16) . .
C2' C3' C4' C5' 0.0 . .
C3' C4' C5' C6' 0.0 . .
C4' C5' C6' C1' 0.0 . .
C4' C5' C6' C7' -173.7(15) . .
N1' C1' C6' C5' -177.4(17) . .
C2' C1' C6' C5' 0.0 . .
N1' C1' C6' C7' -4.4(19) . .
C2' C1' C6' C7' 173.1(16) . .
C5' C6' C7' C8' 43(2) . .
C1' C6' C7' C8' -130.2(19) . .
C5' C6' C7' C9' -85(2) . .
C1' C6' C7' C9' 102(2) . .
C1' C2' C10' C12' -153(2) . .
C3' C2' C10' C12' 25(3) . .
C1' C2' C10' C11' 85(2) . .
C3' C2' C10' C11' -97(2) . .
C1' N1' C14' C15' 171(3) . .
Cr' N1' C14' C15' -5(5) . .
C1' N1' C14' C13' -10(4) . .
Cr' N1' C14' C13' 174(2) . .
N1' C14' C15' C16' -12(6) . .
C13' C14' C15' C16' 169(4) . .
C18' N2' C16' C15' -170(2) . .
Cr' N2' C16' C15' 20(3) . .
C18' N2' C16' C17' 11(3) . .
Cr' N2' C16' C17' -159.4(19) . .
C14' C15' C16' N2' 5(5) . .
C14' C15' C16' C17' -176(4) . .
C16' N2' C18' C19' 93(2) . .
Cr' N2' C18' C19' -96.2(17) . .
C16' N2' C18' C23' -84(2) . .
Cr' N2' C18' C23' 86.4(19) . .
C23' C18' C19' C20' 0.0 . .
N2' C18' C19' C20' -177.7(14) . .
C23' C18' C19' C27' 178.9(18) . .
N2' C18' C19' C27' 1.3(19) . .
C18' C19' C20' C21' 0.0 . .
C27' C19' C20' C21' -179.1(15) . .
C19' C20' C21' C22' 0.0 . .
C20' C21' C22' C23' 0.0 . .
C21' C22' C23' C18' 0.0 . .
C21' C22' C23' C24' 172.7(18) . .
C19' C18' C23' C22' 0.0 . .
N2' C18' C23' C22' 177.2(17) . .
C19' C18' C23' C24' -173.3(16) . .
N2' C18' C23' C24' 4.0(19) . .
C22' C23' C24' C26' -46(3) . .
C18' C23' C24' C26' 127(2) . .
C22' C23' C24' C25' 82(2) . .
C18' C23' C24' C25' -105.3(19) . .
C18' C19' C27' C28' -92(3) . .
C20' C19' C27' C28' 87(2) . .
C18' C19' C27' C29' 138.3(18) . .
C20' C19' C27' C29' -43(2) . .
Cr' N3' C30' C31' 175.7(18) 2_655 .
Cr' N3' C30' C31' -9(2) . .
Cr' N3' C30' C35' -7(3) 2_655 .
Cr' N3' C30' C35' 168.4(11) . .
C35' C30' C31' C32' 0.0 . .
N3' C30' C31' C32' 177.2(17) . .
C30' C31' C32' C33' 0.0 . .
C31' C32' C33' C34' 0.0 . .
C32' C33' C34' C35' 0.0 . .
C33' C34' C35' C30' 0.0 . .
C31' C30' C35' C34' 0.0 . .
N3' C30' C35' C34' -177.3(16) . .

loop_
_platon_squeeze_void_nr
_platon_squeeze_void_average_x
_platon_squeeze_void_average_y
_platon_squeeze_void_average_z
_platon_squeeze_void_volume
_platon_squeeze_void_count_electrons
1 -0.110 0.250 0.140 974.5 154.4
2 -0.109 0.750 0.641 974.5 154.4
